data_7009675
loop_
_publ_author_name
'Choudhury, Amitava'
'Natarajan, Srinivasan'
'Rao, C. N. R.'

_publ_section_title
;
 Simple linear-chain cobalt phosphates
;
_journal_issue 15
_journal_name_full 'Journal of the Chemical Society, Dalton Transactions'
_journal_page_first 2595
_journal_paper_doi 10.1039/b002653k
_journal_year 2000
_chemical_formula_sum 'C5 H16 Co N2 O8 P2'
_chemical_formula_weight 353.07
_chemical_name_systematic
; 
 ? 
;
_space_group_IT_number 14
_symmetry_space_group_name_Hall '-P 2yn'
_symmetry_space_group_name_H-M 'P 1 21/n 1'
_atom_sites_solution_hydrogens geom
_atom_sites_solution_primary direct
_atom_sites_solution_secondary difmap
_audit_creation_method SHELXL
_cell_angle_alpha 90.00
_cell_angle_beta 95.488(2)
_cell_angle_gamma 90.00
_cell_formula_units_Z 4
_cell_length_a 8.6140(2)
_cell_length_b 13.4561(4)
_cell_length_c 10.8168(4)
_cell_measurement_temperature 293(2)
_cell_volume 1248.04(7)
_computing_structure_refinement 'SHELXL-93 (Sheldrick, 1993)'
_computing_structure_solution 'SHELXS-86 (Sheldrick, 1990)'
_diffrn_ambient_temperature 293(2)
_diffrn_radiation_monochromator graphite
_diffrn_radiation_source 'fine-focus sealed tube'
_diffrn_radiation_type MoK\a
_diffrn_radiation_wavelength 0.71073
_diffrn_reflns_av_R_equivalents 0.0514
_diffrn_reflns_av_sigmaI/netI 0.0667
_diffrn_reflns_limit_h_max 9
_diffrn_reflns_limit_h_min -9
_diffrn_reflns_limit_k_max 14
_diffrn_reflns_limit_k_min -11
_diffrn_reflns_limit_l_max 11
_diffrn_reflns_limit_l_min -12
_diffrn_reflns_number 5019
_diffrn_reflns_theta_max 23.29
_diffrn_reflns_theta_min 2.42
_exptl_absorpt_coefficient_mu 1.666
_exptl_crystal_density_diffrn 1.879
_exptl_crystal_F_000 724
_refine_diff_density_max 0.645
_refine_diff_density_min -0.652
_refine_diff_density_rms 0.237
_refine_ls_extinction_coef 0.0030(12)
_refine_ls_extinction_expression Fc^*^=kFc[1+0.001xFc^2^\l^3^/sin(2\q)]^-1/4^
_refine_ls_extinction_method SHELXL
_refine_ls_goodness_of_fit_all 1.057
_refine_ls_goodness_of_fit_obs 1.125
_refine_ls_matrix_type full
_refine_ls_number_parameters 170
_refine_ls_number_reflns 1788
_refine_ls_number_restraints 0
_refine_ls_restrained_S_all 1.057
_refine_ls_restrained_S_obs 1.125
_refine_ls_R_factor_all 0.0527
_refine_ls_R_factor_obs 0.0384
_refine_ls_shift/esd_max 0.001
_refine_ls_shift/esd_mean 0.000
_refine_ls_structure_factor_coef Fsqd
_refine_ls_weighting_details 'w=1/[\s^2^(Fo^2^)+(0.0538P)^2^+0.3930P] where P=(Fo^2^+2Fc^2^)/3'
_refine_ls_weighting_scheme calc
_refine_ls_wR_factor_all 0.1112
_refine_ls_wR_factor_obs 0.1062
_reflns_number_observed 1468
_reflns_number_total 1788
_reflns_observed_criterion >2sigma(I)
_cod_data_source_file b002653k.txt
_cod_data_source_block COMPOUNDI
_cod_depositor_comments
;
The following automatic conversions were performed:

'_refine_ls_weighting_scheme' value 'calc
w=1/[\s^2^(Fo^2^)+(0.0538P)^2^+0.3930P] where P=(Fo^2^+2Fc^2^)/3' was
changed to 'calc'. New tag '_refine_ls_weighting_details' was
created. The value of the new tag was set to
'w=1/[\s^2^(Fo^2^)+(0.0538P)^2^+0.3930P] where P=(Fo^2^+2Fc^2^)/3'.

Automatic conversion script
Id: cif_fix_values 3143 2015-03-26 13:38:13Z robertas 
;
_cod_database_code 7009675

loop_
_symmetry_equiv_pos_as_xyz
'x, y, z'
'-x+1/2, y+1/2, -z+1/2'
'-x, -y, -z'
'x-1/2, -y-1/2, z-1/2'

loop_
_atom_site_aniso_label
_atom_site_aniso_U_11
_atom_site_aniso_U_22
_atom_site_aniso_U_33
_atom_site_aniso_U_23
_atom_site_aniso_U_13
_atom_site_aniso_U_12
Co1 0.0158(4) 0.0194(4) 0.0296(4) 0.0004(3) 0.0054(3) 0.0005(3)
P1 0.0173(7) 0.0215(7) 0.0281(7) 0.0052(6) 0.0035(5) 0.0007(5)
P2 0.0140(6) 0.0188(7) 0.0326(7) -0.0053(6) 0.0043(5) -0.0006(5)
O1 0.018(2) 0.025(2) 0.044(2) -0.007(2) 0.010(2) -0.0008(15)
O2 0.026(2) 0.027(2) 0.031(2) -0.002(2) 0.0085(15) -0.010(2)
O3 0.020(2) 0.026(2) 0.039(2) 0.001(2) -0.0023(15) -0.0006(15)
O4 0.030(2) 0.025(2) 0.041(2) -0.001(2) -0.008(2) 0.006(2)
O5 0.024(2) 0.030(2) 0.057(2) 0.018(2) 0.018(2) 0.002(2)
O6 0.023(2) 0.050(2) 0.031(2) 0.005(2) -0.003(2) 0.006(2)
O7 0.024(2) 0.023(2) 0.050(2) 0.007(2) 0.006(2) 0.002(2)
O8 0.032(2) 0.030(2) 0.045(2) -0.013(2) 0.019(2) -0.008(2)
N1 0.056(4) 0.120(6) 0.073(4) -0.049(4) 0.029(3) -0.036(4)
C1 0.009(2) 0.016(3) 0.076(4) -0.024(3) 0.007(3) 0.002(2)
C2 0.023(3) 0.032(4) 0.120(7) 0.012(4) -0.018(4) 0.003(3)
N2 0.066(4) 0.054(4) 0.093(5) -0.004(3) 0.012(3) -0.006(3)
C3 0.008(3) 0.012(3) 0.035(3) -0.009(2) 0.005(3) 0.002(2)
C4 0.018(3) 0.043(4) 0.045(3) -0.010(3) -0.003(2) -0.002(2)
C5 0.068(5) 0.074(5) 0.058(4) 0.007(4) -0.004(4) -0.002(4)

loop_
_atom_site_label
_atom_site_type_symbol
_atom_site_fract_x
_atom_site_fract_y
_atom_site_fract_z
_atom_site_U_iso_or_equiv
_atom_site_thermal_displace_type
_atom_site_occupancy
_atom_site_calc_flag
_atom_site_refinement_flags
_atom_site_disorder_group
Co1 Co 0.23734(7) 0.47199(5) 0.46961(6) 0.0214(3) Uani 1 d . .
P1 P 0.03917(14) 0.41828(9) 0.68889(11) 0.0222(3) Uani 1 d . .
P2 P 0.54850(13) 0.41175(9) 0.35818(12) 0.0217(4) Uani 1 d . .
O1 O 0.3893(3) 0.3876(2) 0.3995(3) 0.0287(8) Uani 1 d . .
O2 O 0.1144(4) 0.3884(2) 0.5724(3) 0.0274(8) Uani 1 d . .
O3 O 0.3198(4) 0.5998(2) 0.5364(3) 0.0285(8) Uani 1 d . .
O4 O 0.0711(4) 0.4936(2) 0.3333(3) 0.0327(9) Uani 1 d . .
O5 O -0.0451(4) 0.3317(2) 0.7419(3) 0.0362(9) Uani 1 d . .
O6 O 0.1742(4) 0.4531(3) 0.7882(3) 0.0352(9) Uani 1 d . .
H30 H 0.2351(4) 0.4071(3) 0.8040(3) 0.053 Uiso 1 calc R .
O7 O 0.5601(4) 0.5153(2) 0.3028(3) 0.0325(9) Uani 1 d . .
O8 O 0.5844(4) 0.3354(3) 0.2551(3) 0.0345(9) Uani 1 d . .
H20 H 0.5842(4) 0.2789(3) 0.2835(3) 0.052 Uiso 1 calc R .
N1 N 0.9714(6) 0.2066(5) 0.4173(6) 0.082(2) Uani 1 d . .
H1 H 0.9040(6) 0.1574(5) 0.3943(6) 0.098 Uiso 1 calc R .
H2 H 0.9685(6) 0.2169(5) 0.4993(6) 0.098 Uiso 1 calc R .
C1 C 0.9231(5) 0.2964(4) 0.3505(6) 0.0337(14) Uani 1 d . .
H3 H 0.8170(5) 0.3124(4) 0.3664(6) 0.040 Uiso 1 calc R .
H4 H 0.9895(5) 0.3510(4) 0.3815(6) 0.040 Uiso 1 calc R .
C2 C 0.9304(6) 0.2873(5) 0.2199(7) 0.060(2) Uani 1 d . .
H5 H 0.8981(6) 0.3494(5) 0.1799(7) 0.072 Uiso 1 calc R .
H6 H 0.8584(6) 0.2360(5) 0.1877(7) 0.072 Uiso 1 calc R .
N2 N 1.0969(6) 0.2609(4) 0.1878(6) 0.071(2) Uani 1 d . .
H7 H 1.0973(6) 0.2511(4) 0.1055(6) 0.085 Uiso 1 calc R .
H8 H 1.1633(6) 0.3107(4) 0.2105(6) 0.085 Uiso 1 calc R .
C3 C 1.1451(6) 0.1684(4) 0.2568(6) 0.0181(13) Uani 1 d . .
H9 H 1.1043(59) 0.1356(42) 0.2368(52) 0.022 Uiso 1 d . .
H10 H 1.1921(65) 0.1652(52) 0.2460(65) 0.022 Uiso 1 d . .
C4 C 1.1366(6) 0.1747(4) 0.3924(5) 0.0360(13) Uani 1 d . .
H11 H 1.2092(6) 0.2265(4) 0.4251(5) 0.043 Uiso 1 calc R .
C5 C 1.1867(8) 0.0784(5) 0.4534(6) 0.067(2) Uani 1 d . .
H12 H 1.1806(8) 0.0836(5) 0.5413(6) 0.101 Uiso 1 calc R .
H13 H 1.2922(8) 0.0641(5) 0.4376(6) 0.101 Uiso 1 calc R .
H14 H 1.1195(8) 0.0260(5) 0.4203(6) 0.101 Uiso 1 calc R .

loop_
_atom_type_symbol
_atom_type_description
_atom_type_scat_dispersion_real
_atom_type_scat_dispersion_imag
_atom_type_scat_source
C C 0.0033 0.0016 'International Tables Vol C Tables 4.2.6.8 and 6.1.1.4'
H H 0.0000 0.0000 'International Tables Vol C Tables 4.2.6.8 and 6.1.1.4'
N N 0.0061 0.0033 'International Tables Vol C Tables 4.2.6.8 and 6.1.1.4'
O O 0.0106 0.0060 'International Tables Vol C Tables 4.2.6.8 and 6.1.1.4'
P P 0.1023 0.0942 'International Tables Vol C Tables 4.2.6.8 and 6.1.1.4'
Co Co 0.3494 0.9721 'International Tables Vol C Tables 4.2.6.8 and 6.1.1.4'

loop_
_geom_angle_atom_site_label_1
_geom_angle_atom_site_label_2
_geom_angle_atom_site_label_3
_geom_angle
_geom_angle_site_symmetry_1
_geom_angle_site_symmetry_3
_geom_angle_publ_flag
O1 Co1 O2 107.87(14) . . ?
O1 Co1 O3 114.88(13) . . ?
O2 Co1 O3 119.18(13) . . ?
O1 Co1 O4 105.20(14) . . ?
O2 Co1 O4 96.62(14) . . ?
O3 Co1 O4 110.80(13) . . ?
O5 P1 O4 110.1(2) . 3_566 ?
O5 P1 O2 111.5(2) . . ?
O4 P1 O2 112.5(2) 3_566 . ?
O5 P1 O6 108.6(2) . . ?
O4 P1 O6 106.5(2) 3_566 . ?
O2 P1 O6 107.3(2) . . ?
O1 P2 O7 114.0(2) . . ?
O1 P2 O3 112.6(2) . 3_666 ?
O7 P2 O3 108.2(2) . 3_666 ?
O1 P2 O8 108.3(2) . . ?
O7 P2 O8 107.1(2) . . ?
O3 P2 O8 106.2(2) 3_666 . ?
P2 O1 Co1 130.7(2) . . ?
P1 O2 Co1 127.7(2) . . ?
P2 O3 Co1 113.4(2) 3_666 . ?
P1 O4 Co1 128.9(2) 3_566 . ?
P1 O6 H30 109.47(14) . . ?
P2 O8 H20 109.47(14) . . ?
C1 N1 C4 111.9(5) . . ?
C1 N1 H1 109.2(3) . . ?
C4 N1 H1 109.2(3) . . ?
C1 N1 H2 109.2(3) . . ?
C4 N1 H2 109.2(3) . . ?
H1 N1 H2 107.9 . . ?
C2 C1 N1 112.6(5) . . ?
C2 C1 H3 109.1(3) . . ?
N1 C1 H3 109.1(3) . . ?
C2 C1 H4 109.1(3) . . ?
N1 C1 H4 109.1(3) . . ?
H3 C1 H4 107.8 . . ?
C1 C2 N2 111.8(5) . . ?
C1 C2 H5 109.3(3) . . ?
N2 C2 H5 109.3(3) . . ?
C1 C2 H6 109.3(3) . . ?
N2 C2 H6 109.3(3) . . ?
H5 C2 H6 107.9 . . ?
C3 N2 C2 107.4(5) . . ?
C3 N2 H7 110.2(3) . . ?
C2 N2 H7 110.2(4) . . ?
C3 N2 H8 110.2(3) . . ?
C2 N2 H8 110.2(3) . . ?
H7 N2 H8 108.5 . . ?
C4 C3 N2 114.3(5) . . ?
C4 C3 H9 108.7(57) . . ?
N2 C3 H9 108.2(59) . . ?
C4 C3 H10 114.1(100) . . ?
N2 C3 H10 99.9(100) . . ?
H9 C3 H10 111.3(100) . . ?
C3 C4 C5 110.4(5) . . ?
C3 C4 N1 109.0(4) . . ?
C5 C4 N1 113.5(5) . . ?
C3 C4 H11 108.0(3) . . ?
C5 C4 H11 108.0(3) . . ?
N1 C4 H11 108.0(3) . . ?
C4 C5 H12 109.5(3) . . ?
C4 C5 H13 109.5(3) . . ?
H12 C5 H13 109.5 . . ?
C4 C5 H14 109.5(3) . . ?
H12 C5 H14 109.5 . . ?
H13 C5 H14 109.5 . . ?

loop_
_geom_bond_atom_site_label_1
_geom_bond_atom_site_label_2
_geom_bond_distance
_geom_bond_site_symmetry_2
_geom_bond_publ_flag
Co1 O1 1.941(3) . ?
Co1 O2 1.962(3) . ?
Co1 O3 1.972(3) . ?
Co1 O4 1.976(3) . ?
P1 O5 1.514(3) . ?
P1 O4 1.524(3) 3_566 ?
P1 O2 1.525(3) . ?
P1 O6 1.577(3) . ?
P2 O1 1.517(3) . ?
P2 O7 1.523(3) . ?
P2 O3 1.538(3) 3_666 ?
P2 O8 1.569(3) . ?
O3 P2 1.538(3) 3_666 ?
O4 P1 1.524(3) 3_566 ?
O6 H30 0.82 . ?
O8 H20 0.82 . ?
N1 C1 1.449(8) . ?
N1 C4 1.534(7) . ?
N1 H1 0.90 . ?
N1 H2 0.90 . ?
C1 C2 1.426(9) . ?
C1 H3 0.97 . ?
C1 H4 0.97 . ?
C2 N2 1.549(8) . ?
C2 H5 0.97 . ?
C2 H6 0.97 . ?
N2 C3 1.489(9) . ?
N2 H7 0.90 . ?
N2 H8 0.90 . ?
C3 C4 1.478(9) . ?
C3 H9 0.59(5) . ?
C3 H10 0.43(5) . ?
C4 C5 1.498(8) . ?
C4 H11 0.98 . ?
C5 H12 0.96 . ?
C5 H13 0.96 . ?
C5 H14 0.96 . ?
